data_1551493
loop_
_publ_author_name
'Labrador, Geraldine M.'
'Besnard, C\'eline'
'B\"urgi, Thomas'
'Poblador-Bahamonde, Amalia I.'
'Bosson, Johann'
'Lacour, J\'er\^ome'

_publ_section_title
;
 Stereochemical significance of O to N atom interchanges within cationic
 helicenes: experimental and computational evidence of near racemization
 to remarkable enantiospecificity
;
_journal_name_full 'Chemical Science'
_journal_paper_doi 10.1039/C9SC02127B
_journal_year 2019
_chemical_formula_moiety 'C40 H34 Cl N2 O2, B F4'
_chemical_formula_sum 'C40 H34 B Cl F4 N2 O2'
_chemical_formula_weight 696.95
_space_group_crystal_system triclinic
_space_group_IT_number 2
_space_group_name_Hall '-P 1'
_space_group_name_H-M_alt 'P -1'
_symmetry_space_group_name_Hall '-P 1'
_symmetry_space_group_name_H-M 'P -1'
_atom_sites_solution_hydrogens geom
_atom_sites_solution_primary dual
_audit_creation_date 2018-06-15
_audit_creation_method
;
Olex2 1.2
(compiled 2018.05.29 svn.r3508 for OlexSys, GUI svn.r5506)
;
_audit_update_record
;
2019-04-05 deposited with the CCDC.    2019-06-11 downloaded from the CCDC.
;
_cell_angle_alpha 86.244(5)
_cell_angle_beta 78.883(5)
_cell_angle_gamma 89.014(5)
_cell_formula_units_Z 2
_cell_length_a 7.9096(4)
_cell_length_b 13.4176(8)
_cell_length_c 16.0932(10)
_cell_measurement_reflns_used 2910
_cell_measurement_temperature 180.01(10)
_cell_measurement_theta_max 72.8950
_cell_measurement_theta_min 4.1610
_cell_volume 1672.27(17)
_computing_cell_refinement 'CrysAlisPro 1.171.38.43 (Rigaku OD, 2015)'
_computing_data_collection 'CrysAlisPro 1.171.38.43 (Rigaku OD, 2015)'
_computing_data_reduction 'CrysAlisPro 1.171.38.43 (Rigaku OD, 2015)'
_computing_molecular_graphics 'Olex2 (Dolomanov et al., 2009)'
_computing_publication_material 'Olex2 (Dolomanov et al., 2009)'
_computing_structure_refinement 'ShelXL (Sheldrick, 2015)'
_computing_structure_solution 'ShelXT (Sheldrick, 2015)'
_diffrn_ambient_environment N~2~
_diffrn_ambient_temperature 180.01(10)
_diffrn_detector 'CCD plate'
_diffrn_detector_area_resol_mean 10.4679
_diffrn_detector_type Atlas
_diffrn_measured_fraction_theta_full 0.972
_diffrn_measured_fraction_theta_max 0.938
_diffrn_measurement_details
;
List of Runs (angles in degrees, time in seconds):

  # Type    Start    End  Width  t~exp~   \w     \q     \k     \f   Frames
#--------------------------------------------------------------------------
  1  \w    -47.00  25.00   1.00    7.50    --  -37.69  19.00 150.00   72
  2  \w     97.00 123.00   1.00    7.50    --   37.69 178.00 -30.00   26
  3  \w    150.00 175.00   1.00   20.00    --  110.40 111.00 120.00   25
  4  \w     97.00 123.00   1.00   20.00    --  110.40  45.00  90.00   26
  5  \w     34.00 140.00   1.00   20.00    --  110.40 -45.00 120.00  106
  6  \w     82.00 115.00   1.00   20.00    --  110.40-111.00   0.00   33
  7  \w     76.00 102.00   1.00   20.00    --  110.40 -94.00 120.00   26
  8  \w     81.00 109.00   1.00   20.00    --  110.40 -94.00 150.00   28
  9  \w     27.00 129.00   1.00   20.00    --  110.40 -77.00  30.00  102
 10  \w     52.00 108.00   1.00   20.00    --  110.40-111.00 -90.00   56
 11  \w     71.00 140.00   1.00   20.00    --  110.40 -45.00-150.00   69
 12  \w    136.00 178.00   1.00   20.00    --  110.40  45.00-150.00   42
 13  \w     34.00 142.00   1.00   20.00    --  110.40 -61.00-120.00  108
 14  \w     25.00  53.00   1.00   20.00    --  110.40 -94.00 120.00   28
 15  \w     24.00  50.00   1.00   20.00    --  110.40 -94.00 150.00   26
 16  \w     19.00 172.00   1.00   20.00    --  110.40   0.00  30.00  153
 17  \w   -105.00  -5.00   1.00    7.50    --  -37.69 -57.00 -90.00  100
 18  \w   -108.00 -76.00   1.00    7.50    --  -37.69 178.00  30.00   32
 19  \w   -127.00 -37.00   1.00    7.50    --  -37.69 178.00 -60.00   90
 20  \w   -115.00  -7.00   1.00    7.50    --  -37.69 -38.00 150.00  108
;
_diffrn_measurement_device 'four-circle diffractometer'
_diffrn_measurement_device_type 'SuperNova, Dual, Cu at zero, Atlas'
_diffrn_measurement_method '\w scans'
_diffrn_orient_matrix_type 'CrysAlisPro convention (1999,Acta A55,543-557)'
_diffrn_orient_matrix_UB_11 -0.0556202000
_diffrn_orient_matrix_UB_12 -0.0706156000
_diffrn_orient_matrix_UB_13 0.0796843000
_diffrn_orient_matrix_UB_21 -0.0326192000
_diffrn_orient_matrix_UB_22 0.0906673000
_diffrn_orient_matrix_UB_23 0.0550386000
_diffrn_orient_matrix_UB_31 -0.1877334000
_diffrn_orient_matrix_UB_32 0.0057354000
_diffrn_orient_matrix_UB_33 -0.0133122000
_diffrn_radiation_monochromator mirror
_diffrn_radiation_probe x-ray
_diffrn_radiation_type CuK\a
_diffrn_radiation_wavelength 1.54184
_diffrn_reflns_av_R_equivalents 0.0488
_diffrn_reflns_av_unetI/netI 0.0944
_diffrn_reflns_Laue_measured_fraction_full 0.972
_diffrn_reflns_Laue_measured_fraction_max 0.938
_diffrn_reflns_limit_h_max 6
_diffrn_reflns_limit_h_min -9
_diffrn_reflns_limit_k_max 16
_diffrn_reflns_limit_k_min -14
_diffrn_reflns_limit_l_max 19
_diffrn_reflns_limit_l_min -19
_diffrn_reflns_number 10264
_diffrn_reflns_point_group_measured_fraction_full 0.972
_diffrn_reflns_point_group_measured_fraction_max 0.938
_diffrn_reflns_theta_full 67.684
_diffrn_reflns_theta_max 73.866
_diffrn_reflns_theta_min 3.301
_diffrn_source 'micro-focus sealed X-ray tube'
_diffrn_source_type 'SuperNova (Cu) X-ray Source'
_exptl_absorpt_coefficient_mu 1.536
_exptl_absorpt_correction_T_max 0.979
_exptl_absorpt_correction_T_min 0.734
_exptl_absorpt_correction_type gaussian
_exptl_absorpt_process_details
;
CrysAlisPro 1.171.38.43 (Rigaku Oxford Diffraction, 2015)
Numerical absorption correction based on gaussian integration over
            a multifaceted crystal model
Empirical absorption correction using spherical harmonics,
 implemented in SCALE3 ABSPACK scaling algorithm.
;
_exptl_crystal_colour green
_exptl_crystal_colour_primary green
_exptl_crystal_density_diffrn 1.384
_exptl_crystal_description plate
_exptl_crystal_F_000 724
_exptl_crystal_size_max 0.431
_exptl_crystal_size_mid 0.063
_exptl_crystal_size_min 0.014
_refine_diff_density_max 0.437
_refine_diff_density_min -0.420
_refine_diff_density_rms 0.074
_refine_ls_extinction_coef 0.0013(3)
_refine_ls_extinction_expression Fc^*^=kFc[1+0.001xFc^2^\l^3^/sin(2\q)]^-1/4^
_refine_ls_extinction_method 'SHELXL-2017/1 (Sheldrick 2017)'
_refine_ls_goodness_of_fit_ref 1.097
_refine_ls_hydrogen_treatment constr
_refine_ls_matrix_type full
_refine_ls_number_parameters 454
_refine_ls_number_reflns 6353
_refine_ls_number_restraints 1
_refine_ls_restrained_S_all 1.097
_refine_ls_R_factor_all 0.1321
_refine_ls_R_factor_gt 0.0721
_refine_ls_shift/su_max 0.000
_refine_ls_shift/su_mean 0.000
_refine_ls_structure_factor_coef Fsqd
_refine_ls_weighting_details 'w=1/[\s^2^(Fo^2^)+(0.0555P)^2^+1.4991P] where P=(Fo^2^+2Fc^2^)/3'
_refine_ls_weighting_scheme calc
_refine_ls_wR_factor_gt 0.1638
_refine_ls_wR_factor_ref 0.2344
_reflns_Friedel_coverage 0.000
_reflns_number_gt 3293
_reflns_number_total 6353
_reflns_threshold_expression 'I > 2\s(I)'
_cod_data_source_file c9sc02127b2.cif
_cod_data_source_block compound5
_cod_original_cell_volume 1672.26(17)
_cod_database_code 1551493
_shelx_shelxl_version_number 2017/1
_chemical_oxdiff_formula 'C40 H34 B1 Cl1 F4 N2 O2'
_shelx_space_group_comment
;
The symmetry employed for this shelxl refinement is uniquely defined
by the following loop, which should always be used as a source of
symmetry information in preference to the above space-group names.
They are only intended as comments.
;
_reflns_odcompleteness_completeness 97.41
_reflns_odcompleteness_iscentric 1
_reflns_odcompleteness_theta 67.29
_olex2_refinement_description
;
1. Fixed Uiso
 At 1.2 times of:
  All C(H) groups, All C(H,H) groups, All N(H) groups
 At 1.5 times of:
  All C(H,H,H) groups
2. Restrained distances
 N41-H41
 0.86 with sigma of 0.02
3.a Secondary CH2 refined with riding coordinates:
 C17(H17A,H17B), C18(H18A,H18B), C42(H42A,H42B), C43(H43A,H43B)
3.b Aromatic/amide H refined with riding coordinates:
 N41(H41), C3(H3), C4(H4), C6(H6), C7(H7), C12(H12), C13(H13), C14(H14),
 C21(H21), C22(H22), C24(H24), C25(H25), C26(H26), C27(H27), C33(H33), C34(H34),
  C35(H35), C36(H36), C38(H38), C39(H39)
3.c Idealised Me refined as rotating group:
 C19(H19A,H19B,H19C), C44(H44A,H44B,H44C)
;
_olex2_submission_special_instructions 'No special instructions were received'
_oxdiff_exptl_absorpt_empirical_details
;
Empirical correction (ABSPACK) includes:
- Absorption correction using spherical harmonics
- Frame scaling
;
_oxdiff_exptl_absorpt_empirical_full_max 1.411
_oxdiff_exptl_absorpt_empirical_full_min 0.670

loop_
_space_group_symop_operation_xyz
'x, y, z'
'-x, -y, -z'

loop_
_atom_site_label
_atom_site_type_symbol
_atom_site_fract_x
_atom_site_fract_y
_atom_site_fract_z
_atom_site_U_iso_or_equiv
_atom_site_adp_type
_atom_site_occupancy
_atom_site_site_symmetry_order
_atom_site_calc_flag
_atom_site_refinement_flags_posn
Cl1 Cl 0.9542(3) 0.23957(13) 0.06509(13) 0.1191(9) Uani 1 1 d .
O9 O 0.2173(5) 0.4034(3) 0.3031(2) 0.0633(9) Uani 1 1 d .
O10 O 0.4222(4) 0.5063(2) 0.3302(2) 0.0507(8) Uani 1 1 d .
N16 N 0.1856(5) 0.7932(3) 0.4781(2) 0.0478(9) Uani 1 1 d .
N41 N 0.6618(5) 0.7394(3) 0.2406(3) 0.0535(10) Uani 1 1 d D
H41 H 0.648543 0.728487 0.295955 0.064 Uiso 1 1 calc DR
C00H C 0.2786(6) 0.6513(3) 0.3957(3) 0.0468(10) Uani 1 1 d .
C2 C 0.7807(10) 0.2928(4) 0.1320(4) 0.0797(19) Uani 1 1 d .
C3 C 0.6203(10) 0.2860(4) 0.1151(4) 0.0801(19) Uani 1 1 d .
H3 H 0.601414 0.251080 0.068186 0.096 Uiso 1 1 calc R
C4 C 0.4824(9) 0.3311(4) 0.1678(3) 0.0686(15) Uani 1 1 d .
H4 H 0.368849 0.326767 0.157184 0.082 Uiso 1 1 calc R
C5 C 0.5128(7) 0.3821(3) 0.2356(3) 0.0540(12) Uani 1 1 d .
C6 C 0.6763(7) 0.3880(4) 0.2514(4) 0.0651(14) Uani 1 1 d .
H6 H 0.696891 0.423318 0.297700 0.078 Uiso 1 1 calc R
C7 C 0.8126(8) 0.3417(4) 0.1991(4) 0.0762(17) Uani 1 1 d .
H7 H 0.926121 0.344281 0.210103 0.091 Uiso 1 1 calc R
C8 C 0.3673(7) 0.4281(4) 0.2920(3) 0.0555(12) Uani 1 1 d .
C11 C 0.3160(6) 0.5473(3) 0.3999(3) 0.0506(11) Uani 1 1 d .
C12 C 0.2641(7) 0.4863(4) 0.4705(3) 0.0582(12) Uani 1 1 d .
H12 H 0.288282 0.416691 0.469993 0.070 Uiso 1 1 calc R
C13 C 0.1741(8) 0.5274(4) 0.5441(3) 0.0643(14) Uani 1 1 d .
H13 H 0.134341 0.484614 0.593150 0.077 Uiso 1 1 calc R
C14 C 0.1427(7) 0.6262(4) 0.5472(3) 0.0569(12) Uani 1 1 d .
H14 H 0.081855 0.652311 0.597945 0.068 Uiso 1 1 calc R
C15 C 0.2005(6) 0.6908(3) 0.4747(3) 0.0480(10) Uani 1 1 d .
C17 C 0.1176(7) 0.8352(4) 0.5622(3) 0.0582(13) Uani 1 1 d .
H17A H 0.027464 0.790547 0.595549 0.070 Uiso 1 1 calc R
H17B H 0.064316 0.901359 0.553087 0.070 Uiso 1 1 calc R
C18 C 0.2612(7) 0.8461(4) 0.6116(3) 0.0633(14) Uani 1 1 d .
H18A H 0.355866 0.886256 0.576594 0.076 Uiso 1 1 calc R
H18B H 0.307863 0.779356 0.625283 0.076 Uiso 1 1 calc R
C19 C 0.1916(9) 0.8972(4) 0.6936(3) 0.0778(18) Uani 1 1 d .
H19A H 0.157621 0.965907 0.679745 0.117 Uiso 1 1 calc GR
H19B H 0.281375 0.897843 0.727875 0.117 Uiso 1 1 calc GR
H19C H 0.091331 0.860481 0.725659 0.117 Uiso 1 1 calc GR
C20 C 0.2336(5) 0.8568(3) 0.4096(3) 0.0457(10) Uani 1 1 d .
C21 C 0.2500(6) 0.9612(4) 0.4201(3) 0.0569(13) Uani 1 1 d .
H21 H 0.231656 0.985295 0.475322 0.068 Uiso 1 1 calc R
C22 C 0.2909(6) 1.0242(4) 0.3522(4) 0.0592(13) Uani 1 1 d .
H22 H 0.312134 1.091973 0.360549 0.071 Uiso 1 1 calc R
C23 C 0.3048(6) 0.9952(4) 0.2669(3) 0.0548(12) Uani 1 1 d .
C24 C 0.3309(7) 1.0678(4) 0.1984(4) 0.0679(15) Uani 1 1 d .
H24 H 0.348041 1.135517 0.208398 0.081 Uiso 1 1 calc R
C25 C 0.3319(7) 1.0415(4) 0.1176(4) 0.0696(15) Uani 1 1 d .
H25 H 0.349625 1.090691 0.071553 0.083 Uiso 1 1 calc R
C26 C 0.3067(6) 0.9422(4) 0.1035(3) 0.0601(13) Uani 1 1 d .
H26 H 0.304922 0.923877 0.047700 0.072 Uiso 1 1 calc R
C27 C 0.2843(6) 0.8697(4) 0.1699(3) 0.0526(11) Uani 1 1 d .
H27 H 0.263829 0.802700 0.158969 0.063 Uiso 1 1 calc R
C28 C 0.2911(6) 0.8928(3) 0.2529(3) 0.0505(11) Uani 1 1 d .
C29 C 0.2742(5) 0.8186(3) 0.3265(3) 0.0427(10) Uani 1 1 d .
C30 C 0.3106(5) 0.7167(3) 0.3217(3) 0.0430(10) Uani 1 1 d .
C31 C 0.3809(6) 0.6766(3) 0.2371(3) 0.0438(10) Uani 1 1 d .
C32 C 0.2680(6) 0.6269(3) 0.1945(3) 0.0444(10) Uani 1 1 d .
C33 C 0.0896(6) 0.6150(3) 0.2309(3) 0.0477(11) Uani 1 1 d .
H33 H 0.045677 0.637786 0.285625 0.057 Uiso 1 1 calc R
C34 C -0.0187(7) 0.5708(4) 0.1872(3) 0.0542(11) Uani 1 1 d .
H34 H -0.136832 0.562360 0.212477 0.065 Uiso 1 1 calc R
C35 C 0.0426(7) 0.5379(4) 0.1056(3) 0.0594(13) Uani 1 1 d .
H35 H -0.033331 0.506767 0.076223 0.071 Uiso 1 1 calc R
C36 C 0.2121(7) 0.5510(4) 0.0689(3) 0.0563(13) Uani 1 1 d .
H36 H 0.253013 0.528803 0.013768 0.068 Uiso 1 1 calc R
C37 C 0.3278(6) 0.5969(4) 0.1112(3) 0.0514(11) Uani 1 1 d .
C38 C 0.5018(6) 0.6175(4) 0.0730(3) 0.0543(12) Uani 1 1 d .
H38 H 0.544526 0.597948 0.017122 0.065 Uiso 1 1 calc R
C39 C 0.6096(6) 0.6647(4) 0.1145(3) 0.0513(11) Uani 1 1 d .
H39 H 0.725261 0.677628 0.086991 0.062 Uiso 1 1 calc R
C40 C 0.5506(5) 0.6947(3) 0.1983(3) 0.0439(10) Uani 1 1 d .
C42 C 0.8007(7) 0.8042(4) 0.1963(3) 0.0603(13) Uani 1 1 d .
H42A H 0.873513 0.767530 0.151038 0.072 Uiso 1 1 calc R
H42B H 0.873568 0.821697 0.236712 0.072 Uiso 1 1 calc R
C43 C 0.7338(8) 0.9006(4) 0.1567(4) 0.0745(16) Uani 1 1 d .
H43A H 0.659451 0.882674 0.117059 0.089 Uiso 1 1 calc R
H43B H 0.661713 0.937184 0.202233 0.089 Uiso 1 1 calc R
C44 C 0.8720(8) 0.9675(5) 0.1104(4) 0.0838(19) Uani 1 1 d .
H44A H 0.940984 0.933035 0.063427 0.126 Uiso 1 1 calc GR
H44B H 0.946081 0.986041 0.149138 0.126 Uiso 1 1 calc GR
H44C H 0.820574 1.027907 0.087812 0.126 Uiso 1 1 calc GR
F2 F 0.1663(5) 0.1155(2) 0.5654(2) 0.0836(10) Uani 1 1 d .
F3 F 0.2802(5) 0.2287(3) 0.4629(2) 0.0820(10) Uani 1 1 d .
F4 F 0.1457(4) 0.2784(2) 0.5906(2) 0.0696(9) Uani 1 1 d .
F5 F 0.4030(4) 0.2005(3) 0.5777(2) 0.0933(13) Uani 1 1 d .
B1 B 0.2522(7) 0.2069(4) 0.5496(4) 0.0514(13) Uani 1 1 d .

loop_
_atom_site_aniso_label
_atom_site_aniso_U_11
_atom_site_aniso_U_22
_atom_site_aniso_U_33
_atom_site_aniso_U_23
_atom_site_aniso_U_13
_atom_site_aniso_U_12
Cl1 0.1543(19) 0.0678(10) 0.1065(15) -0.0058(9) 0.0434(13) 0.0366(11)
O9 0.073(2) 0.059(2) 0.061(2) -0.0094(17) -0.0196(19) 0.0082(19)
O10 0.0596(19) 0.0396(16) 0.0545(19) -0.0109(14) -0.0136(15) 0.0113(14)
N16 0.0410(18) 0.053(2) 0.052(2) -0.0177(18) -0.0108(16) 0.0170(17)
N41 0.046(2) 0.067(3) 0.048(2) -0.0040(19) -0.0094(17) 0.0052(19)
C00H 0.047(2) 0.050(3) 0.047(2) -0.0119(19) -0.018(2) 0.017(2)
C2 0.116(5) 0.043(3) 0.066(4) -0.003(3) 0.014(4) 0.022(3)
C3 0.139(6) 0.043(3) 0.057(3) -0.009(2) -0.013(4) 0.009(4)
C4 0.108(5) 0.045(3) 0.055(3) -0.006(2) -0.018(3) 0.006(3)
C5 0.079(3) 0.035(2) 0.046(3) -0.0035(19) -0.009(2) 0.013(2)
C6 0.076(4) 0.050(3) 0.067(3) -0.007(2) -0.008(3) 0.016(3)
C7 0.074(4) 0.055(3) 0.092(5) -0.001(3) 0.002(3) 0.010(3)
C8 0.072(3) 0.048(3) 0.050(3) -0.003(2) -0.023(2) 0.008(2)
C11 0.062(3) 0.041(2) 0.053(3) -0.011(2) -0.021(2) 0.014(2)
C12 0.081(3) 0.046(3) 0.050(3) -0.003(2) -0.018(3) 0.003(2)
C13 0.089(4) 0.055(3) 0.051(3) -0.001(2) -0.019(3) -0.001(3)
C14 0.061(3) 0.065(3) 0.046(3) -0.010(2) -0.009(2) 0.002(2)
C15 0.046(2) 0.050(3) 0.051(3) -0.012(2) -0.015(2) 0.011(2)
C17 0.060(3) 0.068(3) 0.049(3) -0.027(2) -0.011(2) 0.023(3)
C18 0.073(3) 0.065(3) 0.058(3) -0.020(3) -0.024(3) 0.011(3)
C19 0.119(5) 0.066(4) 0.053(3) -0.016(3) -0.024(3) 0.017(4)
C20 0.042(2) 0.044(2) 0.055(3) -0.014(2) -0.0152(19) 0.0145(19)
C21 0.053(3) 0.053(3) 0.071(3) -0.026(3) -0.019(2) 0.015(2)
C22 0.056(3) 0.043(3) 0.080(4) -0.016(3) -0.014(3) 0.012(2)
C23 0.044(2) 0.049(3) 0.069(3) -0.002(2) -0.006(2) 0.014(2)
C24 0.070(3) 0.034(2) 0.097(4) 0.002(3) -0.011(3) 0.008(2)
C25 0.073(4) 0.061(3) 0.069(4) 0.014(3) -0.006(3) 0.011(3)
C26 0.057(3) 0.062(3) 0.061(3) 0.002(2) -0.014(2) 0.012(2)
C27 0.052(3) 0.051(3) 0.055(3) -0.002(2) -0.014(2) 0.011(2)
C28 0.046(2) 0.046(3) 0.058(3) -0.002(2) -0.008(2) 0.018(2)
C29 0.036(2) 0.044(2) 0.050(2) -0.0081(18) -0.0126(18) 0.0106(18)
C30 0.0345(19) 0.045(2) 0.052(2) -0.0096(19) -0.0129(18) 0.0117(18)
C31 0.047(2) 0.047(2) 0.039(2) -0.0096(18) -0.0117(18) 0.0186(19)
C32 0.050(2) 0.037(2) 0.049(2) -0.0076(18) -0.018(2) 0.0140(19)
C33 0.059(3) 0.040(2) 0.049(2) -0.0095(19) -0.021(2) 0.016(2)
C34 0.058(3) 0.051(3) 0.058(3) -0.005(2) -0.020(2) 0.003(2)
C35 0.065(3) 0.057(3) 0.062(3) -0.011(2) -0.025(3) 0.006(2)
C36 0.074(3) 0.050(3) 0.051(3) -0.019(2) -0.024(2) 0.013(2)
C37 0.060(3) 0.049(3) 0.049(3) -0.011(2) -0.019(2) 0.016(2)
C38 0.055(3) 0.063(3) 0.045(2) -0.014(2) -0.007(2) 0.017(2)
C39 0.040(2) 0.066(3) 0.043(2) -0.005(2) 0.0033(18) 0.014(2)
C40 0.041(2) 0.047(2) 0.044(2) -0.0070(18) -0.0081(18) 0.0127(19)
C42 0.058(3) 0.060(3) 0.064(3) -0.005(2) -0.015(2) 0.011(2)
C43 0.069(3) 0.064(4) 0.088(4) -0.001(3) -0.010(3) 0.017(3)
C44 0.080(4) 0.076(4) 0.089(5) 0.012(3) -0.009(3) 0.011(3)
F2 0.095(3) 0.0545(19) 0.102(3) -0.0128(18) -0.020(2) 0.0042(18)
F3 0.108(3) 0.080(2) 0.0585(19) -0.0123(16) -0.0186(19) 0.016(2)
F4 0.0707(19) 0.0654(19) 0.075(2) -0.0217(16) -0.0168(16) 0.0241(16)
F5 0.0543(18) 0.147(4) 0.090(3) -0.047(2) -0.0320(18) 0.032(2)
B1 0.046(3) 0.048(3) 0.063(3) -0.012(2) -0.016(2) 0.015(2)

loop_
_atom_type_symbol
_atom_type_description
_atom_type_scat_dispersion_real
_atom_type_scat_dispersion_imag
_atom_type_scat_source
C C 0.0181 0.0091 'International Tables Vol C Tables 4.2.6.8 and 6.1.1.4'
H H 0.0000 0.0000 'International Tables Vol C Tables 4.2.6.8 and 6.1.1.4'
B B 0.0090 0.0039 'International Tables Vol C Tables 4.2.6.8 and 6.1.1.4'
Cl Cl 0.3639 0.7018 'International Tables Vol C Tables 4.2.6.8 and 6.1.1.4'
F F 0.0727 0.0534 'International Tables Vol C Tables 4.2.6.8 and 6.1.1.4'
N N 0.0311 0.0180 'International Tables Vol C Tables 4.2.6.8 and 6.1.1.4'
O O 0.0492 0.0322 'International Tables Vol C Tables 4.2.6.8 and 6.1.1.4'

loop_
_exptl_crystal_face_index_h
_exptl_crystal_face_index_k
_exptl_crystal_face_index_l
_exptl_crystal_face_perp_dist
0 -1 0 0.0313
0 1 0 0.0313
0 0 1 0.0068
0 0 -1 0.0068
-1 0 0 0.2096
1 0 0 0.2096

loop_
_geom_angle_atom_site_label_1
_geom_angle_atom_site_label_2
_geom_angle_atom_site_label_3
_geom_angle
C8 O10 C11 120.9(4)
C15 N16 C17 118.4(4)
C20 N16 C15 122.8(4)
C20 N16 C17 118.7(4)
C40 N41 H41 119.0
C40 N41 C42 121.9(4)
C42 N41 H41 119.0
C11 C00H C15 115.3(4)
C30 C00H C11 125.9(4)
C30 C00H C15 118.8(4)
C3 C2 Cl1 119.4(5)
C3 C2 C7 122.2(6)
C7 C2 Cl1 118.4(6)
C2 C3 H3 120.5
C2 C3 C4 119.0(6)
C4 C3 H3 120.5
C3 C4 H4 120.2
C5 C4 C3 119.6(6)
C5 C4 H4 120.2
C4 C5 C8 119.6(5)
C6 C5 C4 120.3(5)
C6 C5 C8 120.0(5)
C5 C6 H6 120.2
C5 C6 C7 119.7(6)
C7 C6 H6 120.2
C2 C7 C6 119.2(6)
C2 C7 H7 120.4
C6 C7 H7 120.4
O9 C8 O10 123.0(5)
O9 C8 C5 126.2(5)
O10 C8 C5 110.9(5)
O10 C11 C00H 119.0(4)
C12 C11 O10 117.7(4)
C12 C11 C00H 123.2(5)
C11 C12 H12 120.5
C11 C12 C13 119.0(5)
C13 C12 H12 120.5
C12 C13 H13 119.2
C14 C13 C12 121.6(5)
C14 C13 H13 119.2
C13 C14 H14 120.1
C13 C14 C15 119.9(5)
C15 C14 H14 120.1
N16 C15 C00H 118.3(4)
N16 C15 C14 121.3(4)
C14 C15 C00H 120.5(4)
N16 C17 H17A 109.5
N16 C17 H17B 109.5
N16 C17 C18 110.9(4)
H17A C17 H17B 108.1
C18 C17 H17A 109.5
C18 C17 H17B 109.5
C17 C18 H18A 109.7
C17 C18 H18B 109.7
C17 C18 C19 109.8(5)
H18A C18 H18B 108.2
C19 C18 H18A 109.7
C19 C18 H18B 109.7
C18 C19 H19A 109.5
C18 C19 H19B 109.5
C18 C19 H19C 109.5
H19A C19 H19B 109.5
H19A C19 H19C 109.5
H19B C19 H19C 109.5
N16 C20 C21 120.0(4)
N16 C20 C29 119.5(4)
C21 C20 C29 120.5(5)
C20 C21 H21 120.1
C22 C21 C20 119.8(5)
C22 C21 H21 120.1
C21 C22 H22 118.3
C21 C22 C23 123.4(5)
C23 C22 H22 118.3
C24 C23 C22 120.3(5)
C24 C23 C28 120.7(5)
C28 C23 C22 119.0(5)
C23 C24 H24 119.7
C25 C24 C23 120.6(5)
C25 C24 H24 119.7
C24 C25 H25 120.4
C24 C25 C26 119.3(5)
C26 C25 H25 120.4
C25 C26 H26 119.6
C27 C26 C25 120.8(5)
C27 C26 H26 119.6
C26 C27 H27 119.2
C26 C27 C28 121.6(5)
C28 C27 H27 119.2
C23 C28 C29 118.7(4)
C27 C28 C23 116.6(4)
C27 C28 C29 124.5(4)
C20 C29 C28 116.9(4)
C30 C29 C20 117.6(4)
C30 C29 C28 125.2(4)
C00H C30 C31 120.1(4)
C29 C30 C00H 120.4(4)
C29 C30 C31 119.5(4)
C32 C31 C30 119.2(4)
C40 C31 C30 120.0(4)
C40 C31 C32 120.6(4)
C31 C32 C33 121.1(4)
C37 C32 C31 120.1(4)
C37 C32 C33 118.5(4)
C32 C33 H33 119.9
C34 C33 C32 120.3(4)
C34 C33 H33 119.9
C33 C34 H34 119.5
C33 C34 C35 121.0(5)
C35 C34 H34 119.5
C34 C35 H35 120.3
C36 C35 C34 119.5(5)
C36 C35 H35 120.3
C35 C36 H36 119.3
C35 C36 C37 121.5(5)
C37 C36 H36 119.3
C32 C37 C38 117.8(4)
C36 C37 C32 119.2(5)
C36 C37 C38 123.0(5)
C37 C38 H38 119.1
C39 C38 C37 121.8(4)
C39 C38 H38 119.1
C38 C39 H39 119.6
C38 C39 C40 120.8(4)
C40 C39 H39 119.6
N41 C40 C31 120.7(4)
N41 C40 C39 120.3(4)
C31 C40 C39 119.0(4)
N41 C42 H42A 109.1
N41 C42 H42B 109.1
N41 C42 C43 112.5(4)
H42A C42 H42B 107.8
C43 C42 H42A 109.1
C43 C42 H42B 109.1
C42 C43 H43A 108.8
C42 C43 H43B 108.8
H43A C43 H43B 107.7
C44 C43 C42 113.8(5)
C44 C43 H43A 108.8
C44 C43 H43B 108.8
C43 C44 H44A 109.5
C43 C44 H44B 109.5
C43 C44 H44C 109.5
H44A C44 H44B 109.5
H44A C44 H44C 109.5
H44B C44 H44C 109.5
F3 B1 F2 106.9(4)
F4 B1 F2 108.0(5)
F4 B1 F3 109.8(4)
F5 B1 F2 110.2(5)
F5 B1 F3 111.0(5)
F5 B1 F4 110.8(4)

loop_
_geom_bond_atom_site_label_1
_geom_bond_atom_site_label_2
_geom_bond_distance
Cl1 C2 1.746(6)
O9 C8 1.214(6)
O10 C8 1.368(6)
O10 C11 1.402(5)
N16 C15 1.380(6)
N16 C17 1.500(5)
N16 C20 1.347(6)
N41 H41 0.8800
N41 C40 1.379(6)
N41 C42 1.456(6)
C00H C11 1.421(6)
C00H C15 1.433(6)
C00H C30 1.418(6)
C2 C3 1.354(9)
C2 C7 1.366(9)
C3 H3 0.9500
C3 C4 1.401(8)
C4 H4 0.9500
C4 C5 1.385(7)
C5 C6 1.370(7)
C5 C8 1.475(7)
C6 H6 0.9500
C6 C7 1.396(7)
C7 H7 0.9500
C11 C12 1.356(7)
C12 H12 0.9500
C12 C13 1.401(7)
C13 H13 0.9500
C13 C14 1.346(7)
C14 H14 0.9500
C14 C15 1.414(7)
C17 H17A 0.9900
C17 H17B 0.9900
C17 C18 1.521(6)
C18 H18A 0.9900
C18 H18B 0.9900
C18 C19 1.529(7)
C19 H19A 0.9800
C19 H19B 0.9800
C19 H19C 0.9800
C20 C21 1.433(6)
C20 C29 1.440(6)
C21 H21 0.9500
C21 C22 1.329(7)
C22 H22 0.9500
C22 C23 1.434(7)
C23 C24 1.409(7)
C23 C28 1.416(7)
C24 H24 0.9500
C24 C25 1.368(8)
C25 H25 0.9500
C25 C26 1.390(7)
C26 H26 0.9500
C26 C27 1.384(7)
C27 H27 0.9500
C27 C28 1.401(6)
C28 C29 1.485(6)
C29 C30 1.396(6)
C30 C31 1.498(6)
C31 C32 1.424(6)
C31 C40 1.385(6)
C32 C33 1.427(6)
C32 C37 1.416(6)
C33 H33 0.9500
C33 C34 1.373(6)
C34 H34 0.9500
C34 C35 1.406(7)
C35 H35 0.9500
C35 C36 1.366(7)
C36 H36 0.9500
C36 C37 1.411(6)
C37 C38 1.419(7)
C38 H38 0.9500
C38 C39 1.366(7)
C39 H39 0.9500
C39 C40 1.421(6)
C42 H42A 0.9900
C42 H42B 0.9900
C42 C43 1.535(7)
C43 H43A 0.9900
C43 H43B 0.9900
C43 C44 1.480(8)
C44 H44A 0.9800
C44 H44B 0.9800
C44 H44C 0.9800
F2 B1 1.397(7)
F3 B1 1.383(7)
F4 B1 1.381(6)
F5 B1 1.354(6)

loop_
_geom_torsion_atom_site_label_1
_geom_torsion_atom_site_label_2
_geom_torsion_atom_site_label_3
_geom_torsion_atom_site_label_4
_geom_torsion
Cl1 C2 C3 C4 -178.4(4)
Cl1 C2 C7 C6 177.6(4)
O10 C11 C12 C13 173.0(4)
N16 C17 C18 C19 175.2(5)
N16 C20 C21 C22 -177.4(4)
N16 C20 C29 C28 167.8(4)
N16 C20 C29 C30 -18.2(6)
N41 C42 C43 C44 -179.3(5)
C00H C11 C12 C13 -2.2(8)
C00H C30 C31 C32 77.9(5)
C00H C30 C31 C40 -107.2(5)
C2 C3 C4 C5 0.3(8)
C3 C2 C7 C6 -1.2(10)
C3 C4 C5 C6 -0.4(8)
C3 C4 C5 C8 -179.0(5)
C4 C5 C6 C7 -0.4(8)
C4 C5 C8 O9 23.9(8)
C4 C5 C8 O10 -154.7(4)
C5 C6 C7 C2 1.2(9)
C6 C5 C8 O9 -154.7(5)
C6 C5 C8 O10 26.7(6)
C7 C2 C3 C4 0.5(9)
C8 O10 C11 C00H -124.5(5)
C8 O10 C11 C12 60.1(6)
C8 C5 C6 C7 178.2(5)
C11 O10 C8 O9 15.6(7)
C11 O10 C8 C5 -165.8(4)
C11 C00H C15 N16 170.0(4)
C11 C00H C15 C14 -9.2(6)
C11 C00H C30 C29 -177.4(4)
C11 C00H C30 C31 3.7(7)
C11 C12 C13 C14 -2.0(9)
C12 C13 C14 C15 0.2(8)
C13 C14 C15 N16 -173.5(5)
C13 C14 C15 C00H 5.6(7)
C15 N16 C17 C18 84.9(6)
C15 N16 C20 C21 -166.6(4)
C15 N16 C20 C29 11.2(6)
C15 C00H C11 O10 -167.5(4)
C15 C00H C11 C12 7.6(7)
C15 C00H C30 C29 3.0(6)
C15 C00H C30 C31 -175.8(4)
C17 N16 C15 C00H -174.9(4)
C17 N16 C15 C14 4.2(6)
C17 N16 C20 C21 11.6(6)
C17 N16 C20 C29 -170.6(4)
C20 N16 C15 C00H 3.3(6)
C20 N16 C15 C14 -177.6(4)
C20 N16 C17 C18 -93.4(5)
C20 C21 C22 C23 6.0(8)
C20 C29 C30 C00H 11.0(6)
C20 C29 C30 C31 -170.2(4)
C21 C20 C29 C28 -14.4(6)
C21 C20 C29 C30 159.5(4)
C21 C22 C23 C24 173.3(5)
C21 C22 C23 C28 -6.4(7)
C22 C23 C24 C25 -175.3(5)
C22 C23 C28 C27 172.4(4)
C22 C23 C28 C29 -3.9(7)
C23 C24 C25 C26 0.0(8)
C23 C28 C29 C20 13.7(6)
C23 C28 C29 C30 -159.7(4)
C24 C23 C28 C27 -7.4(7)
C24 C23 C28 C29 176.4(4)
C24 C25 C26 C27 -1.3(8)
C25 C26 C27 C28 -1.9(8)
C26 C27 C28 C23 6.1(7)
C26 C27 C28 C29 -177.8(4)
C27 C28 C29 C20 -162.2(4)
C27 C28 C29 C30 24.3(7)
C28 C23 C24 C25 4.5(8)
C28 C29 C30 C00H -175.7(4)
C28 C29 C30 C31 3.2(6)
C29 C20 C21 C22 4.9(7)
C29 C30 C31 C32 -100.9(5)
C29 C30 C31 C40 74.0(5)
C30 C00H C11 O10 12.9(7)
C30 C00H C11 C12 -171.9(5)
C30 C00H C15 N16 -10.4(6)
C30 C00H C15 C14 170.4(4)
C30 C31 C32 C33 0.1(6)
C30 C31 C32 C37 173.9(4)
C30 C31 C40 N41 7.6(6)
C30 C31 C40 C39 -173.7(4)
C31 C32 C33 C34 177.2(4)
C31 C32 C37 C36 -177.8(4)
C31 C32 C37 C38 0.4(6)
C32 C31 C40 N41 -177.6(4)
C32 C31 C40 C39 1.1(6)
C32 C33 C34 C35 -1.0(7)
C32 C37 C38 C39 -0.1(7)
C33 C32 C37 C36 -3.7(6)
C33 C32 C37 C38 174.4(4)
C33 C34 C35 C36 -0.7(7)
C34 C35 C36 C37 0.1(8)
C35 C36 C37 C32 2.2(7)
C35 C36 C37 C38 -175.9(5)
C36 C37 C38 C39 178.0(5)
C37 C32 C33 C34 3.2(6)
C37 C38 C39 C40 0.3(7)
C38 C39 C40 N41 177.9(4)
C38 C39 C40 C31 -0.8(7)
C40 N41 C42 C43 65.7(6)
C40 C31 C32 C33 -174.8(4)
C40 C31 C32 C37 -0.9(6)
C42 N41 C40 C31 -148.0(4)
C42 N41 C40 C39 33.3(6)

loop_
_exptl_oxdiff_crystal_face_indexfrac_h
_exptl_oxdiff_crystal_face_indexfrac_k
_exptl_oxdiff_crystal_face_indexfrac_l
_exptl_oxdiff_crystal_face_x
_exptl_oxdiff_crystal_face_y
_exptl_oxdiff_crystal_face_z
0.0002 -1.0005 -0.0003 0.0706 -0.0907 -0.0058
-0.0002 1.0005 0.0003 -0.0706 0.0907 0.0058
0.0009 0.0003 0.9990 0.0795 0.0550 -0.0135
-0.0009 -0.0003 -0.9990 -0.0795 -0.0550 0.0135
-1.0003 -0.0003 0.0004 0.0557 0.0326 0.1878
1.0003 0.0003 -0.0004 -0.0557 -0.0326 -0.1878
